data_1555001
loop_
_publ_author_name
'Ren, Demin'
'Fu, Xinliang'
'Li, Xiaofang'
'Koniarz, Sebastian'
'Chmielewski, Piotr J.'

_publ_section_title
;
 Reaction of antiaromatic porphyrinoid with active methylene compounds
;
_journal_issue 16
_journal_name_full 'Organic Chemistry Frontiers'
_journal_page_first 2924
_journal_paper_doi 10.1039/C9QO00679F
_journal_volume 6
_journal_year 2019
_chemical_formula_moiety 'C44 H40 N4 Ni O2'
_chemical_formula_sum 'C44 H40 N4 Ni O2'
_chemical_formula_weight 715.51
_space_group_crystal_system monoclinic
_space_group_IT_number 14
_space_group_name_Hall '-P 2ybc'
_space_group_name_H-M_alt 'P 1 21/c 1'
_atom_sites_solution_hydrogens geom
_audit_creation_date 2018-11-27
_audit_creation_method
;
Olex2 1.2
(compiled 2018.05.29 svn.r3508 for OlexSys, GUI svn.r5506)
;
_audit_update_record
;
2019-05-22 deposited with the CCDC.	2019-07-09 downloaded from the CCDC.
;
_cell_angle_alpha 90
_cell_angle_beta 117.363(11)
_cell_angle_gamma 90
_cell_formula_units_Z 4
_cell_length_a 19.861(8)
_cell_length_b 13.383(5)
_cell_length_c 18.290(7)
_cell_measurement_reflns_used 6178
_cell_measurement_temperature 296(2)
_cell_measurement_theta_max 22.45
_cell_measurement_theta_min 2.51
_cell_volume 4318(3)
_computing_cell_refinement 'SAINT V8.38A (?, 2016)'
_computing_data_reduction 'SAINT V8.38A (?, 2016)'
_computing_molecular_graphics 'Olex2 (Dolomanov et al., 2009)'
_computing_publication_material 'Olex2 (Dolomanov et al., 2009)'
_computing_structure_refinement 'ShelXL (Sheldrick, 2015)'
_computing_structure_solution 'SHELXT 2018/2 (Sheldrick, 2018)'
_diffrn_ambient_temperature 296
_diffrn_measured_fraction_theta_full 0.986
_diffrn_measured_fraction_theta_max 0.986
_diffrn_measurement_device_type 'Bruker APEX-II CCD'
_diffrn_measurement_method '\f and \w scans'
_diffrn_radiation_type MoK\a
_diffrn_radiation_wavelength 0.71073
_diffrn_reflns_av_R_equivalents 0.0406
_diffrn_reflns_av_unetI/netI 0.0402
_diffrn_reflns_Laue_measured_fraction_full 0.986
_diffrn_reflns_Laue_measured_fraction_max 0.986
_diffrn_reflns_limit_h_max 23
_diffrn_reflns_limit_h_min -23
_diffrn_reflns_limit_k_max 15
_diffrn_reflns_limit_k_min -5
_diffrn_reflns_limit_l_max 21
_diffrn_reflns_limit_l_min -21
_diffrn_reflns_number 28670
_diffrn_reflns_point_group_measured_fraction_full 0.986
_diffrn_reflns_point_group_measured_fraction_max 0.986
_diffrn_reflns_theta_full 25.009
_diffrn_reflns_theta_max 25.009
_diffrn_reflns_theta_min 1.972
_diffrn_standards_number 0
_exptl_absorpt_coefficient_mu 0.486
_exptl_absorpt_correction_T_max 0.7454
_exptl_absorpt_correction_T_min 0.5905
_exptl_absorpt_correction_type multi-scan
_exptl_absorpt_process_details
;
SADABS-2016/2 (Bruker,2016/2) was used for absorption correction.
wR2(int) was 0.1030 before and 0.0451 after correction.
The Ratio of minimum to maximum transmission is 0.7922.
The \l/2 correction factor is Not present.
;
_exptl_crystal_colour Black
_exptl_crystal_density_diffrn 1.101
_exptl_crystal_description Sheet
_exptl_crystal_F_000 1504
_exptl_crystal_size_max 0.28
_exptl_crystal_size_mid 0.24
_exptl_crystal_size_min 0.12
_exptl_transmission_factor_max 0.7454
_exptl_transmission_factor_min 0.5905
_refine_diff_density_max 0.446
_refine_diff_density_min -0.248
_refine_diff_density_rms 0.041
_refine_ls_extinction_method none
_refine_ls_goodness_of_fit_ref 1.046
_refine_ls_hydrogen_treatment constr
_refine_ls_matrix_type full
_refine_ls_number_parameters 469
_refine_ls_number_reflns 7501
_refine_ls_number_restraints 0
_refine_ls_restrained_S_all 1.046
_refine_ls_R_factor_all 0.1009
_refine_ls_R_factor_gt 0.0543
_refine_ls_shift/su_max 0.001
_refine_ls_shift/su_mean 0.000
_refine_ls_structure_factor_coef Fsqd
_refine_ls_weighting_details 'w=1/[\s^2^(Fo^2^)+(0.0611P)^2^+2.8863P] where P=(Fo^2^+2Fc^2^)/3'
_refine_ls_weighting_scheme calc
_refine_ls_wR_factor_gt 0.1273
_refine_ls_wR_factor_ref 0.1625
_reflns_Friedel_coverage 0.000
_reflns_number_gt 4559
_reflns_number_total 7501
_reflns_threshold_expression 'I > 2\s(I)'
_cod_data_source_file c9qo00679f2.cif
_cod_data_source_block z20181127a_0ma_sq
_cod_depositor_comments
;
The following automatic conversions were performed:

data item '_exptl_absorpt_correction_type' value 'Multi-scan' was
changed to 'multi-scan' in accordance with the
/home/saulius/struct/COD-crude-data/automatic-downloads/DataCite-retrospective/RSC/depositions/lib/dictionaries/cif_core.dic
dictionary named 'cif_core.dic' version 2.4.2 last updated on
2011-04-26.

Automatic conversion script
Id: cif_fix_values 6909 2019-04-08 15:41:33Z antanas 
;
_cod_database_code 1555001
_shelx_shelxl_version_number 2018/3
_shelx_space_group_comment
;
The symmetry employed for this shelxl refinement is uniquely defined
by the following loop, which should always be used as a source of
symmetry information in preference to the above space-group names.
They are only intended as comments.
;
_shelx_estimated_absorpt_t_max 0.944
_shelx_estimated_absorpt_t_min 0.876
_olex2_refinement_description
;
1. Fixed Uiso
 At 1.2 times of:
  All C(H) groups, All C(H,H) groups
 At 1.5 times of:
  All C(H,H,H) groups, All O(H) groups
2.a Secondary CH2 refined with riding coordinates:
 C30(H30A,H30B), C32(H32A,H32B)
2.b Aromatic/amide H refined with riding coordinates:
 C2(H2A), C3(H3), C6(H6), C7(H7), C11(H11), C12(H12), C15(H15), C21(H21),
 C23(H23), C38(H38), C40(H40)
2.c Idealised Me refined as rotating group:
 C25(H25A,H25B,H25C), C26(H26A,H26B,H26C), C27(H27A,H27B,H27C), C34(H34A,H34B,
 H34C), C35(H35A,H35B,H35C), C42(H42A,H42B,H42C), C43(H43A,H43B,H43C), C44(H44A,
 H44B,H44C)
2.d Idealised tetrahedral OH refined as rotating group:
 O2(H2)
;
_olex2_submission_special_instructions 'No special instructions were received'

loop_
_space_group_symop_operation_xyz
'x, y, z'
'-x, y+1/2, -z+1/2'
'-x, -y, -z'
'x, -y-1/2, z-1/2'

loop_
_atom_site_label
_atom_site_type_symbol
_atom_site_fract_x
_atom_site_fract_y
_atom_site_fract_z
_atom_site_U_iso_or_equiv
_atom_site_adp_type
_atom_site_occupancy
_atom_site_site_symmetry_order
_atom_site_calc_flag
_atom_site_refinement_flags_posn
Ni1 Ni 0.23377(3) 0.53277(4) 0.46920(3) 0.0771(2) Uani 1 1 d .
O1 O 0.50098(19) 0.5874(2) 0.81425(19) 0.1059(10) Uani 1 1 d .
O2 O 0.49384(16) 0.28292(18) 0.68468(14) 0.0789(7) Uani 1 1 d .
H2 H 0.504365 0.224157 0.697575 0.118 Uiso 1 1 calc GR
N1 N 0.18894(18) 0.4842(3) 0.5277(2) 0.0822(10) Uani 1 1 d .
N2 N 0.32907(16) 0.5211(2) 0.55152(17) 0.0693(8) Uani 1 1 d .
N3 N 0.27866(16) 0.5765(2) 0.40896(18) 0.0716(8) Uani 1 1 d .
N4 N 0.13917(16) 0.5405(3) 0.38588(19) 0.0776(9) Uani 1 1 d .
C1 C 0.2215(2) 0.4427(3) 0.6061(2) 0.0703(10) Uani 1 1 d .
C2 C 0.1591(2) 0.4044(3) 0.6168(3) 0.0846(12) Uani 1 1 d .
H2A H 0.162474 0.372909 0.663653 0.101 Uiso 1 1 calc R
C3 C 0.0921(2) 0.4226(4) 0.5439(3) 0.0911(13) Uani 1 1 d .
H3 H 0.043181 0.405367 0.533821 0.109 Uiso 1 1 calc R
C4 C 0.1127(2) 0.4720(3) 0.4887(2) 0.0793(11) Uani 1 1 d .
C5 C 0.0819(2) 0.5079(3) 0.4002(3) 0.0803(11) Uani 1 1 d .
C6 C 0.0136(2) 0.5179(4) 0.3251(3) 0.0958(14) Uani 1 1 d .
H6 H -0.035062 0.503222 0.317073 0.115 Uiso 1 1 calc R
C7 C 0.0330(2) 0.5535(4) 0.2662(3) 0.0911(13) Uani 1 1 d .
H7 H -0.000533 0.565601 0.211219 0.109 Uiso 1 1 calc R
C8 C 0.1142(2) 0.5689(3) 0.3043(2) 0.0754(11) Uani 1 1 d .
C9 C 0.1663(2) 0.6009(3) 0.2753(2) 0.0694(10) Uani 1 1 d .
C10 C 0.2472(2) 0.6064(3) 0.3278(2) 0.0668(9) Uani 1 1 d .
C11 C 0.3102(2) 0.6355(3) 0.3148(2) 0.0727(10) Uani 1 1 d .
H11 H 0.307166 0.660305 0.265870 0.087 Uiso 1 1 calc R
C12 C 0.3777(2) 0.6205(3) 0.3885(2) 0.0698(10) Uani 1 1 d .
H12 H 0.426895 0.632922 0.397334 0.084 Uiso 1 1 calc R
C13 C 0.3551(2) 0.5823(3) 0.4465(2) 0.0624(9) Uani 1 1 d .
C14 C 0.38616(19) 0.5449(3) 0.5345(2) 0.0595(9) Uani 1 1 d .
C15 C 0.45590(19) 0.5199(2) 0.6044(2) 0.0590(8) Uani 1 1 d .
H15 H 0.504296 0.530488 0.609865 0.071 Uiso 1 1 calc R
C16 C 0.43821(19) 0.4766(2) 0.6634(2) 0.0575(8) Uani 1 1 d .
C17 C 0.35568(19) 0.4767(3) 0.6291(2) 0.0626(9) Uani 1 1 d .
C18 C 0.3030(2) 0.4383(3) 0.6556(2) 0.0651(9) Uani 1 1 d .
C19 C 0.33151(19) 0.3847(3) 0.7370(2) 0.0639(9) Uani 1 1 d .
C20 C 0.3390(2) 0.2793(3) 0.7396(2) 0.0744(10) Uani 1 1 d .
C21 C 0.3658(3) 0.2315(4) 0.8158(4) 0.1051(15) Uani 1 1 d .
H21 H 0.371453 0.162453 0.817962 0.126 Uiso 1 1 calc R
C22 C 0.3844(3) 0.2832(6) 0.8885(3) 0.120(2) Uani 1 1 d .
C23 C 0.3749(3) 0.3866(5) 0.8839(3) 0.1097(17) Uani 1 1 d .
H23 H 0.386817 0.421674 0.932176 0.132 Uiso 1 1 calc R
C24 C 0.3482(2) 0.4407(3) 0.8096(2) 0.0790(11) Uani 1 1 d .
C25 C 0.3191(3) 0.2189(4) 0.6621(3) 0.1058(15) Uani 1 1 d .
H25A H 0.265274 0.208282 0.633576 0.159 Uiso 1 1 calc GR
H25B H 0.344536 0.155512 0.676692 0.159 Uiso 1 1 calc GR
H25C H 0.334821 0.254534 0.627023 0.159 Uiso 1 1 calc GR
C26 C 0.4133(5) 0.2270(7) 0.9715(4) 0.211(4) Uani 1 1 d .
H26A H 0.375308 0.180534 0.968572 0.316 Uiso 1 1 calc GR
H26B H 0.423493 0.274152 1.014863 0.316 Uiso 1 1 calc GR
H26C H 0.458924 0.191455 0.982373 0.316 Uiso 1 1 calc GR
C27 C 0.3358(3) 0.5523(4) 0.8074(3) 0.1176(17) Uani 1 1 d .
H27A H 0.379323 0.586192 0.809655 0.176 Uiso 1 1 calc GR
H27B H 0.328386 0.571773 0.853674 0.176 Uiso 1 1 calc GR
H27C H 0.291777 0.569813 0.757312 0.176 Uiso 1 1 calc GR
C28 C 0.49536(19) 0.4354(2) 0.7454(2) 0.0560(8) Uani 1 1 d .
C29 C 0.52083(18) 0.3396(2) 0.7530(2) 0.0569(8) Uani 1 1 d .
C30 C 0.5776(2) 0.2927(3) 0.8331(2) 0.0723(10) Uani 1 1 d .
H30A H 0.611820 0.250687 0.822120 0.087 Uiso 1 1 calc R
H30B H 0.550723 0.250013 0.853755 0.087 Uiso 1 1 calc R
C31 C 0.6251(2) 0.3695(3) 0.9006(2) 0.0693(10) Uani 1 1 d .
C32 C 0.5733(3) 0.4535(3) 0.9020(2) 0.0922(13) Uani 1 1 d .
H32A H 0.541660 0.427355 0.925129 0.111 Uiso 1 1 calc R
H32B H 0.604643 0.505869 0.938408 0.111 Uiso 1 1 calc R
C33 C 0.5223(2) 0.4995(3) 0.8184(2) 0.0747(11) Uani 1 1 d .
C34 C 0.6684(3) 0.3200(4) 0.9862(3) 0.1268(19) Uani 1 1 d .
H34A H 0.632773 0.290833 1.001835 0.190 Uiso 1 1 calc GR
H34B H 0.697992 0.369577 1.025977 0.190 Uiso 1 1 calc GR
H34C H 0.701299 0.268964 0.983850 0.190 Uiso 1 1 calc GR
C35 C 0.6865(3) 0.4166(4) 0.8807(3) 0.1023(15) Uani 1 1 d .
H35A H 0.720991 0.365543 0.881943 0.153 Uiso 1 1 calc GR
H35B H 0.713979 0.466800 0.921001 0.153 Uiso 1 1 calc GR
H35C H 0.662538 0.446469 0.827032 0.153 Uiso 1 1 calc GR
C36 C 0.1377(2) 0.6277(3) 0.1855(2) 0.0727(10) Uani 1 1 d .
C37 C 0.1285(2) 0.7298(3) 0.1618(3) 0.0862(12) Uani 1 1 d .
C38 C 0.1069(3) 0.7528(4) 0.0791(3) 0.1083(17) Uani 1 1 d .
H38 H 0.101805 0.819509 0.063223 0.130 Uiso 1 1 calc R
C39 C 0.0928(3) 0.6797(5) 0.0201(3) 0.1099(17) Uani 1 1 d .
C40 C 0.1006(3) 0.5799(5) 0.0439(3) 0.1034(15) Uani 1 1 d .
H40 H 0.090272 0.530491 0.004456 0.124 Uiso 1 1 calc R
C41 C 0.1237(2) 0.5514(4) 0.1266(3) 0.0853(12) Uani 1 1 d .
C42 C 0.1402(3) 0.8120(4) 0.2234(3) 0.1262(18) Uani 1 1 d .
H42A H 0.099961 0.810026 0.238747 0.189 Uiso 1 1 calc GR
H42B H 0.139973 0.875691 0.199144 0.189 Uiso 1 1 calc GR
H42C H 0.187899 0.802530 0.271484 0.189 Uiso 1 1 calc GR
C43 C 0.0717(4) 0.7070(6) -0.0705(3) 0.168(3) Uani 1 1 d .
H43A H 0.018464 0.721616 -0.099880 0.252 Uiso 1 1 calc GR
H43B H 0.083284 0.651756 -0.096264 0.252 Uiso 1 1 calc GR
H43C H 0.100177 0.764534 -0.071363 0.252 Uiso 1 1 calc GR
C44 C 0.1346(3) 0.4405(4) 0.1505(3) 0.1210(18) Uani 1 1 d .
H44A H 0.184738 0.430286 0.194501 0.181 Uiso 1 1 calc GR
H44B H 0.127971 0.401167 0.103754 0.181 Uiso 1 1 calc GR
H44C H 0.097925 0.420700 0.168147 0.181 Uiso 1 1 calc GR

loop_
_atom_site_aniso_label
_atom_site_aniso_U_11
_atom_site_aniso_U_22
_atom_site_aniso_U_33
_atom_site_aniso_U_23
_atom_site_aniso_U_13
_atom_site_aniso_U_12
Ni1 0.0572(3) 0.1115(5) 0.0645(3) 0.0260(3) 0.0296(2) 0.0018(3)
O1 0.146(3) 0.0483(17) 0.111(2) -0.0116(15) 0.049(2) 0.0052(16)
O2 0.104(2) 0.0502(14) 0.0650(15) -0.0089(12) 0.0241(14) 0.0014(14)
N1 0.059(2) 0.120(3) 0.071(2) 0.0248(19) 0.0325(17) -0.0010(17)
N2 0.0528(17) 0.099(2) 0.0581(18) 0.0210(16) 0.0270(14) 0.0022(15)
N3 0.0563(19) 0.098(2) 0.0610(19) 0.0199(16) 0.0275(15) -0.0008(16)
N4 0.0518(18) 0.117(3) 0.068(2) 0.0216(18) 0.0306(16) -0.0012(17)
C1 0.066(2) 0.087(3) 0.065(2) 0.0153(19) 0.037(2) -0.0008(19)
C2 0.085(3) 0.103(3) 0.084(3) 0.021(2) 0.055(3) 0.001(2)
C3 0.065(3) 0.133(4) 0.083(3) 0.021(3) 0.041(2) -0.002(2)
C4 0.062(2) 0.105(3) 0.075(3) 0.016(2) 0.035(2) 0.000(2)
C5 0.057(2) 0.106(3) 0.078(3) 0.015(2) 0.030(2) 0.002(2)
C6 0.058(3) 0.136(4) 0.088(3) 0.018(3) 0.030(2) -0.007(2)
C7 0.060(3) 0.133(4) 0.070(3) 0.017(2) 0.021(2) 0.003(2)
C8 0.060(2) 0.097(3) 0.066(2) 0.017(2) 0.026(2) 0.004(2)
C9 0.064(2) 0.079(3) 0.065(2) 0.0104(19) 0.0289(19) 0.0032(18)
C10 0.062(2) 0.080(3) 0.060(2) 0.0116(18) 0.0299(19) 0.0016(18)
C11 0.078(3) 0.086(3) 0.062(2) 0.0176(19) 0.039(2) 0.005(2)
C12 0.064(2) 0.081(3) 0.071(2) 0.0106(19) 0.036(2) 0.0021(18)
C13 0.060(2) 0.071(2) 0.058(2) 0.0129(17) 0.0284(18) 0.0010(17)
C14 0.058(2) 0.064(2) 0.061(2) 0.0058(16) 0.0313(18) -0.0019(16)
C15 0.058(2) 0.057(2) 0.065(2) 0.0081(16) 0.0304(18) -0.0005(16)
C16 0.067(2) 0.0460(19) 0.058(2) 0.0030(15) 0.0278(17) 0.0006(15)
C17 0.062(2) 0.071(2) 0.060(2) 0.0145(17) 0.0316(18) 0.0015(17)
C18 0.071(2) 0.066(2) 0.063(2) 0.0085(17) 0.0343(19) 0.0038(17)
C19 0.066(2) 0.074(3) 0.061(2) 0.0127(18) 0.0365(18) 0.0055(18)
C20 0.083(3) 0.067(3) 0.083(3) 0.015(2) 0.047(2) 0.006(2)
C21 0.113(4) 0.095(3) 0.119(4) 0.045(3) 0.063(3) 0.029(3)
C22 0.126(4) 0.154(6) 0.089(4) 0.060(4) 0.058(3) 0.043(4)
C23 0.109(4) 0.169(6) 0.059(3) 0.007(3) 0.045(3) 0.022(4)
C24 0.087(3) 0.096(3) 0.068(3) -0.001(2) 0.048(2) 0.008(2)
C25 0.119(4) 0.082(3) 0.123(4) -0.017(3) 0.061(3) -0.005(3)
C26 0.237(8) 0.283(11) 0.126(5) 0.128(6) 0.095(6) 0.095(7)
C27 0.145(5) 0.104(4) 0.120(4) -0.027(3) 0.074(4) 0.008(3)
C28 0.062(2) 0.048(2) 0.0561(19) -0.0006(15) 0.0257(16) -0.0038(15)
C29 0.065(2) 0.046(2) 0.054(2) -0.0027(15) 0.0225(17) -0.0054(15)
C30 0.078(2) 0.054(2) 0.071(2) 0.0063(18) 0.022(2) -0.0017(18)
C31 0.080(3) 0.068(2) 0.052(2) 0.0068(17) 0.0234(19) 0.0037(19)
C32 0.112(3) 0.088(3) 0.069(3) -0.015(2) 0.035(2) -0.009(3)
C33 0.094(3) 0.048(2) 0.070(3) -0.0046(18) 0.028(2) -0.0014(19)
C34 0.141(5) 0.123(4) 0.073(3) 0.018(3) 0.012(3) 0.001(3)
C35 0.104(4) 0.107(4) 0.084(3) -0.009(3) 0.032(3) -0.020(3)
C36 0.063(2) 0.086(3) 0.067(2) 0.013(2) 0.0286(19) 0.000(2)
C37 0.074(3) 0.089(3) 0.086(3) 0.021(3) 0.029(2) -0.002(2)
C38 0.089(3) 0.115(4) 0.100(4) 0.047(3) 0.026(3) 0.002(3)
C39 0.091(3) 0.145(5) 0.078(3) 0.040(3) 0.027(3) -0.002(3)
C40 0.094(3) 0.145(5) 0.069(3) -0.001(3) 0.036(3) -0.010(3)
C41 0.081(3) 0.103(4) 0.069(3) 0.015(2) 0.032(2) 0.001(2)
C42 0.138(5) 0.085(4) 0.136(5) 0.012(3) 0.047(4) 0.000(3)
C43 0.161(6) 0.242(9) 0.084(4) 0.057(4) 0.041(4) -0.008(5)
C44 0.162(5) 0.096(4) 0.109(4) 0.003(3) 0.066(4) 0.005(3)

loop_
_atom_type_symbol
_atom_type_description
_atom_type_scat_dispersion_real
_atom_type_scat_dispersion_imag
_atom_type_scat_source
C C 0.0033 0.0016 'International Tables Vol C Tables 4.2.6.8 and 6.1.1.4'
H H 0.0000 0.0000 'International Tables Vol C Tables 4.2.6.8 and 6.1.1.4'
N N 0.0061 0.0033 'International Tables Vol C Tables 4.2.6.8 and 6.1.1.4'
Ni Ni 0.3393 1.1124 'International Tables Vol C Tables 4.2.6.8 and 6.1.1.4'
O O 0.0106 0.0060 'International Tables Vol C Tables 4.2.6.8 and 6.1.1.4'

loop_
_geom_angle_atom_site_label_1
_geom_angle_atom_site_label_2
_geom_angle_atom_site_label_3
_geom_angle
N1 Ni1 N2 95.07(14)
N1 Ni1 N3 177.71(17)
N2 Ni1 N3 85.09(13)
N4 Ni1 N1 85.13(14)
N4 Ni1 N2 178.12(16)
N4 Ni1 N3 94.64(13)
C29 O2 H2 109.5
C1 N1 Ni1 129.5(3)
C4 N1 Ni1 117.9(3)
C4 N1 C1 112.0(3)
C14 N2 Ni1 117.3(2)
C14 N2 C17 111.7(3)
C17 N2 Ni1 130.2(2)
C10 N3 Ni1 130.2(2)
C13 N3 Ni1 117.6(2)
C13 N3 C10 112.2(3)
C5 N4 Ni1 117.5(3)
C5 N4 C8 112.3(3)
C8 N4 Ni1 130.0(2)
N1 C1 C2 105.2(3)
N1 C1 C18 121.2(3)
C2 C1 C18 133.5(3)
C1 C2 H2A 126.0
C3 C2 C1 108.1(3)
C3 C2 H2A 126.0
C2 C3 H3 126.3
C2 C3 C4 107.3(3)
C4 C3 H3 126.3
N1 C4 C3 107.4(3)
N1 C4 C5 109.2(3)
C3 C4 C5 143.1(4)
N4 C5 C4 110.3(3)
N4 C5 C6 107.2(3)
C6 C5 C4 142.6(4)
C5 C6 H6 126.3
C7 C6 C5 107.5(4)
C7 C6 H6 126.3
C6 C7 H7 125.6
C6 C7 C8 108.7(4)
C8 C7 H7 125.6
N4 C8 C7 104.3(3)
N4 C8 C9 121.2(3)
C9 C8 C7 134.5(4)
C8 C9 C10 122.8(3)
C8 C9 C36 119.9(3)
C10 C9 C36 117.2(3)
N3 C10 C9 121.0(3)
N3 C10 C11 105.1(3)
C11 C10 C9 133.9(3)
C10 C11 H11 125.6
C12 C11 C10 108.7(3)
C12 C11 H11 125.6
C11 C12 H12 126.9
C11 C12 C13 106.1(3)
C13 C12 H12 126.9
N3 C13 C12 107.9(3)
N3 C13 C14 109.5(3)
C12 C13 C14 142.6(3)
N2 C14 C13 110.4(3)
N2 C14 C15 108.1(3)
C15 C14 C13 141.3(3)
C14 C15 H15 126.2
C16 C15 C14 107.6(3)
C16 C15 H15 126.2
C15 C16 C17 107.3(3)
C15 C16 C28 125.1(3)
C17 C16 C28 127.5(3)
N2 C17 C16 105.2(3)
N2 C17 C18 120.0(3)
C18 C17 C16 134.7(3)
C1 C18 C19 116.1(3)
C17 C18 C1 123.6(3)
C17 C18 C19 120.2(3)
C20 C19 C18 119.5(3)
C20 C19 C24 121.1(3)
C24 C19 C18 119.4(3)
C19 C20 C25 121.5(4)
C21 C20 C19 118.3(4)
C21 C20 C25 120.2(4)
C20 C21 H21 118.7
C22 C21 C20 122.6(5)
C22 C21 H21 118.7
C21 C22 C23 117.9(4)
C21 C22 C26 120.8(7)
C23 C22 C26 121.4(7)
C22 C23 H23 118.4
C22 C23 C24 123.3(5)
C24 C23 H23 118.4
C19 C24 C27 121.9(4)
C23 C24 C19 116.8(4)
C23 C24 C27 121.2(4)
C20 C25 H25A 109.5
C20 C25 H25B 109.5
C20 C25 H25C 109.5
H25A C25 H25B 109.5
H25A C25 H25C 109.5
H25B C25 H25C 109.5
C22 C26 H26A 109.5
C22 C26 H26B 109.5
C22 C26 H26C 109.5
H26A C26 H26B 109.5
H26A C26 H26C 109.5
H26B C26 H26C 109.5
C24 C27 H27A 109.5
C24 C27 H27B 109.5
C24 C27 H27C 109.5
H27A C27 H27B 109.5
H27A C27 H27C 109.5
H27B C27 H27C 109.5
C29 C28 C16 121.3(3)
C29 C28 C33 119.7(3)
C33 C28 C16 119.0(3)
O2 C29 C28 117.7(3)
O2 C29 C30 117.8(3)
C28 C29 C30 124.4(3)
C29 C30 H30A 108.8
C29 C30 H30B 108.8
C29 C30 C31 113.9(3)
H30A C30 H30B 107.7
C31 C30 H30A 108.8
C31 C30 H30B 108.8
C30 C31 C35 109.7(3)
C32 C31 C30 109.5(3)
C32 C31 C34 111.3(4)
C32 C31 C35 108.2(4)
C34 C31 C30 111.9(3)
C34 C31 C35 106.2(4)
C31 C32 H32A 108.5
C31 C32 H32B 108.5
H32A C32 H32B 107.5
C33 C32 C31 114.9(3)
C33 C32 H32A 108.5
C33 C32 H32B 108.5
O1 C33 C28 121.9(3)
O1 C33 C32 119.7(3)
C28 C33 C32 118.3(3)
C31 C34 H34A 109.5
C31 C34 H34B 109.5
C31 C34 H34C 109.5
H34A C34 H34B 109.5
H34A C34 H34C 109.5
H34B C34 H34C 109.5
C31 C35 H35A 109.5
C31 C35 H35B 109.5
C31 C35 H35C 109.5
H35A C35 H35B 109.5
H35A C35 H35C 109.5
H35B C35 H35C 109.5
C37 C36 C9 119.3(4)
C41 C36 C9 120.0(4)
C41 C36 C37 120.6(4)
C36 C37 C42 121.2(4)
C38 C37 C36 118.1(5)
C38 C37 C42 120.6(5)
C37 C38 H38 118.8
C39 C38 C37 122.5(5)
C39 C38 H38 118.8
C38 C39 C40 118.6(5)
C38 C39 C43 121.5(6)
C40 C39 C43 119.8(6)
C39 C40 H40 119.0
C39 C40 C41 121.9(5)
C41 C40 H40 119.0
C36 C41 C44 121.9(4)
C40 C41 C36 118.2(4)
C40 C41 C44 119.9(5)
C37 C42 H42A 109.5
C37 C42 H42B 109.5
C37 C42 H42C 109.5
H42A C42 H42B 109.5
H42A C42 H42C 109.5
H42B C42 H42C 109.5
C39 C43 H43A 109.5
C39 C43 H43B 109.5
C39 C43 H43C 109.5
H43A C43 H43B 109.5
H43A C43 H43C 109.5
H43B C43 H43C 109.5
C41 C44 H44A 109.5
C41 C44 H44B 109.5
C41 C44 H44C 109.5
H44A C44 H44B 109.5
H44A C44 H44C 109.5
H44B C44 H44C 109.5

loop_
_geom_bond_atom_site_label_1
_geom_bond_atom_site_label_2
_geom_bond_distance
Ni1 N1 1.800(3)
Ni1 N2 1.804(3)
Ni1 N3 1.804(3)
Ni1 N4 1.797(3)
O1 C33 1.240(4)
O2 H2 0.8200
O2 C29 1.345(4)
N1 C1 1.389(4)
N1 C4 1.355(5)
N2 C14 1.345(4)
N2 C17 1.399(4)
N3 C10 1.379(4)
N3 C13 1.351(4)
N4 C5 1.351(5)
N4 C8 1.392(5)
C1 C2 1.434(5)
C1 C18 1.448(5)
C2 H2A 0.9300
C2 C3 1.407(6)
C3 H3 0.9300
C3 C4 1.416(5)
C4 C5 1.520(5)
C5 C6 1.426(5)
C6 H6 0.9300
C6 C7 1.385(6)
C7 H7 0.9300
C7 C8 1.447(5)
C8 C9 1.428(5)
C9 C10 1.446(5)
C9 C36 1.514(5)
C10 C11 1.431(5)
C11 H11 0.9300
C11 C12 1.412(5)
C12 H12 0.9300
C12 C13 1.423(5)
C13 C14 1.519(5)
C14 C15 1.427(5)
C15 H15 0.9300
C15 C16 1.405(5)
C16 C17 1.461(5)
C16 C28 1.509(5)
C17 C18 1.435(5)
C18 C19 1.509(5)
C19 C20 1.416(5)
C19 C24 1.425(5)
C20 C21 1.398(6)
C20 C25 1.518(6)
C21 H21 0.9300
C21 C22 1.389(7)
C22 C23 1.394(8)
C22 C26 1.549(7)
C23 H23 0.9300
C23 C24 1.409(6)
C24 C27 1.512(6)
C25 H25A 0.9600
C25 H25B 0.9600
C25 H25C 0.9600
C26 H26A 0.9600
C26 H26B 0.9600
C26 H26C 0.9600
C27 H27A 0.9600
C27 H27B 0.9600
C27 H27C 0.9600
C28 C29 1.363(4)
C28 C33 1.465(5)
C29 C30 1.514(5)
C30 H30A 0.9700
C30 H30B 0.9700
C30 C31 1.550(5)
C31 C32 1.531(6)
C31 C34 1.546(5)
C31 C35 1.557(6)
C32 H32A 0.9700
C32 H32B 0.9700
C32 C33 1.524(5)
C34 H34A 0.9600
C34 H34B 0.9600
C34 H34C 0.9600
C35 H35A 0.9600
C35 H35B 0.9600
C35 H35C 0.9600
C36 C37 1.420(6)
C36 C41 1.416(6)
C37 C38 1.405(6)
C37 C42 1.515(7)
C38 H38 0.9300
C38 C39 1.386(7)
C39 C40 1.391(7)
C39 C43 1.554(7)
C40 H40 0.9300
C40 C41 1.415(6)
C41 C44 1.535(6)
C42 H42A 0.9600
C42 H42B 0.9600
C42 H42C 0.9600
C43 H43A 0.9600
C43 H43B 0.9600
C43 H43C 0.9600
C44 H44A 0.9600
C44 H44B 0.9600
C44 H44C 0.9600
